data_7222383
loop_
_publ_author_name
'Haslinger, Stefan'
'Lindhorst, Anja Cosima'
'K\"uck, Jens Wilhelm'
'Cokoja, Mirza'
'P\"othig, Alexander'
'K\"uhn, Fritz Elmar'

_publ_section_title
;
 Isocyanide Substitution Reactions at the Trans Labile Sites of an
 Iron(II) N-Heterocyclic Carbene Complex
;
_journal_name_full 'RSC Adv.'
_journal_paper_doi 10.1039/C5RA18270K
_journal_year 2015
_chemical_compound_source 'see text'
_chemical_formula_moiety 'C32 H41 Fe N9, 2(F6 P)'
_chemical_formula_sum 'C32 H41 F12 Fe N9 P2'
_chemical_formula_weight 897.53
_space_group_IT_number 2
_symmetry_cell_setting triclinic
_symmetry_Int_Tables_number 2
_symmetry_space_group_name_Hall '-P 1'
_symmetry_space_group_name_H-M 'P -1'
_atom_sites_solution_hydrogens geom
_audit_update_record
;
2015-09-07 deposited with the CCDC.
2015-09-30 downloaded from the CCDC.
;
_cell_angle_alpha 69.987(2)
_cell_angle_beta 86.127(2)
_cell_angle_gamma 85.440(2)
_cell_formula_units_Z 4
_cell_length_a 12.0501(4)
_cell_length_b 17.2210(5)
_cell_length_c 20.7696(6)
_cell_measurement_reflns_used 9788
_cell_measurement_temperature 123
_cell_measurement_theta_max 25.3655
_cell_measurement_theta_min 2.3805
_cell_volume 4033.2(2)
_computing_cell_refinement 'SAINT (Bruker, 2012)'
_computing_data_collection 'APEX II Control Software (Bruker, 2013)'
_computing_data_reduction 'SAINT (Bruker, 2012)'
_computing_molecular_graphics 'PLATON (Spek, 2011)'
_computing_publication_material 'PLATON (Spek, 2011), enCIFer (Allen, 2004)'
_computing_structure_refinement 'SHELXL2014 (Sheldrick, 2014), SHELXLE (Huebschle, 2011)'
_computing_structure_solution 'SHELXS97 (Sheldrick, 1997)'
_diffrn_ambient_temperature 123
_diffrn_detector ' CCD plate '
_diffrn_detector_area_resol_mean 16
_diffrn_measured_fraction_theta_full 0.999
_diffrn_measured_fraction_theta_max 0.994
_diffrn_measurement_device ' \k-geometry diffractometer '
_diffrn_measurement_device_type ' Bruker APEX-II CCD '
_diffrn_measurement_method ' phi- and omega-rotation '
_diffrn_radiation_monochromator graphite
_diffrn_radiation_probe x-ray
_diffrn_radiation_source 'fine-focus sealed tube'
_diffrn_radiation_type MoK\a
_diffrn_radiation_wavelength 0.71073
_diffrn_reflns_av_R_equivalents 0.0430
_diffrn_reflns_av_sigmaI/netI 0.0399
_diffrn_reflns_limit_h_max 14
_diffrn_reflns_limit_h_min -14
_diffrn_reflns_limit_k_max 20
_diffrn_reflns_limit_k_min -20
_diffrn_reflns_limit_l_max 25
_diffrn_reflns_limit_l_min -25
_diffrn_reflns_number 107634
_diffrn_reflns_reduction_process
;
;
_diffrn_reflns_theta_full 25.24
_diffrn_reflns_theta_max 25.43
_diffrn_reflns_theta_min 1.34
_exptl_absorpt_coefficient_mu 0.545
_exptl_absorpt_correction_T_max 0.7452
_exptl_absorpt_correction_T_min 0.6204
_exptl_absorpt_correction_type multi-scan
_exptl_absorpt_process_details 'SADABS, Bruker, 2008b'
_exptl_crystal_colour yellow
_exptl_crystal_density_diffrn 1.478
_exptl_crystal_density_method 'Not Measured'
_exptl_crystal_description fragment
_exptl_crystal_F_000 1840
_exptl_crystal_size_max 0.598
_exptl_crystal_size_mid 0.354
_exptl_crystal_size_min 0.228
_refine_diff_density_max 0.855
_refine_diff_density_min -0.860
_refine_diff_density_rms 0.073
_refine_ls_extinction_method none
_refine_ls_goodness_of_fit_ref 1.076
_refine_ls_hydrogen_treatment constr
_refine_ls_matrix_type full
_refine_ls_number_parameters 1331
_refine_ls_number_reflns 14836
_refine_ls_number_restraints 489
_refine_ls_restrained_S_all 1.108
_refine_ls_R_factor_all 0.0931
_refine_ls_R_factor_gt 0.0634
_refine_ls_shift/su_max 0.002
_refine_ls_shift/su_mean 0.000
_refine_ls_structure_factor_coef Fsqd
_refine_ls_weighting_details 'W=1/[\S^2^(FO^2^)+(0.0540P)^2^+9.8316P] WHERE P=(FO^2^+2FC^2^)/3'
_refine_ls_weighting_scheme calc
_refine_ls_wR_factor_gt 0.1417
_refine_ls_wR_factor_ref 0.1580
_reflns_number_gt 11084
_reflns_number_total 14836
_reflns_threshold_expression i>2\s(i)
_cod_data_source_file c5ra18270k2.cif
_cod_data_source_block compound_2b
_cod_database_code 7222383

loop_
_symmetry_equiv_pos_site_id
_symmetry_equiv_pos_as_xyz
1 x,y,z
2 -x,-y,-z

loop_
_atom_site_aniso_label
_atom_site_aniso_U_11
_atom_site_aniso_U_22
_atom_site_aniso_U_33
_atom_site_aniso_U_23
_atom_site_aniso_U_13
_atom_site_aniso_U_12
Fe2 0.0267(3) 0.0249(3) 0.0282(3) -0.0096(2) 0.0034(2) -0.0054(2)
Fe1 0.0223(3) 0.0283(3) 0.0214(3) -0.0065(2) -0.0005(2) -0.0039(2)
P1 0.0595(9) 0.1222(14) 0.0458(8) -0.0454(9) 0.0124(7) -0.0271(9)
P3 0.0563(8) 0.0497(7) 0.0291(6) -0.0022(5) 0.0005(5) -0.0210(6)
P4 0.0441(8) 0.0805(11) 0.0427(8) 0.0226(7) 0.0076(6) 0.0243(7)
N10 0.054(2) 0.035(2) 0.0295(19) -0.0137(16) 0.0005(17) -0.0079(17)
N11 0.045(2) 0.0343(19) 0.035(2) -0.0131(16) -0.0109(16) -0.0047(16)
N12 0.039(2) 0.0299(19) 0.045(2) -0.0122(17) 0.0117(17) -0.0026(15)
N13 0.0317(19) 0.0337(19) 0.040(2) -0.0149(16) -0.0047(15) -0.0039(14)
N14 0.0319(18) 0.0296(18) 0.0297(18) -0.0085(15) 0.0030(14) -0.0049(14)
N15 0.051(3) 0.048(3) 0.070(3) -0.008(2) 0.001(2) 0.005(2)
N16 0.032(2) 0.044(2) 0.048(2) -0.0085(18) -0.0047(17) -0.0079(16)
N17 0.0271(17) 0.0279(19) 0.0269(17) -0.0095(14) -0.0023(13) -0.0046(13)
N18 0.0381(19) 0.0259(19) 0.0344(19) -0.0101(15) 0.0018(15) -0.0028(14)
C33 0.053(3) 0.023(2) 0.030(2) -0.0117(18) -0.0011(19) -0.0010(18)
C34 0.077(4) 0.043(3) 0.030(2) -0.014(2) -0.017(2) -0.007(2)
C35 0.062(3) 0.046(3) 0.039(3) -0.017(2) -0.017(2) -0.007(2)
C36 0.065(3) 0.029(2) 0.030(2) -0.0118(19) 0.003(2) -0.001(2)
C37 0.073(4) 0.043(3) 0.041(3) -0.019(2) 0.010(2) -0.004(2)
C38 0.081(4) 0.038(3) 0.051(3) -0.011(2) 0.030(3) -0.005(3)
C39 0.048(3) 0.042(3) 0.064(4) -0.009(3) 0.024(3) -0.010(2)
C40 0.052(3) 0.036(2) 0.049(3) -0.011(2) 0.017(2) -0.002(2)
C41 0.037(2) 0.049(3) 0.037(2) -0.013(2) -0.0095(19) -0.002(2)
C42 0.029(2) 0.023(2) 0.039(2) -0.0146(18) 0.0031(17) -0.0006(16)
C43 0.030(2) 0.028(2) 0.048(3) -0.008(2) 0.0068(19) -0.0086(17)
C44 0.037(2) 0.035(2) 0.038(2) -0.008(2) 0.007(2) -0.0078(18)
C45 0.034(2) 0.034(2) 0.030(2) -0.0015(18) -0.0015(18) -0.0030(18)
C46 0.057(3) 0.046(3) 0.032(2) -0.016(2) -0.006(2) -0.003(2)
C47 0.086(4) 0.076(4) 0.040(3) -0.009(3) -0.017(3) -0.021(4)
C48 0.051(4) 0.088(5) 0.068(4) 0.016(4) -0.029(3) -0.018(3)
C49 0.052(3) 0.053(3) 0.081(4) 0.005(3) -0.004(3) 0.008(3)
C50 0.033(2) 0.032(2) 0.039(2) -0.0091(19) 0.0018(19) -0.0041(17)
C51 0.036(3) 0.057(3) 0.057(3) -0.016(3) -0.010(2) -0.015(2)
C52 0.051(3) 0.075(4) 0.090(4) -0.050(3) 0.002(3) -0.018(3)
C53 0.038(3) 0.101(5) 0.068(4) -0.042(3) -0.013(3) 0.008(3)
C54 0.067(4) 0.114(6) 0.075(4) -0.009(4) -0.004(3) -0.057(4)
C55 0.0185(18) 0.035(2) 0.025(2) -0.0106(17) -0.0010(15) -0.0048(15)
C56 0.049(3) 0.020(2) 0.037(2) -0.0050(18) -0.0027(19) -0.0067(17)
C57 0.090(5) 0.037(3) 0.074(5) -0.010(3) -0.034(4) -0.021(3)
C57A 0.092(8) 0.032(6) 0.092(8) -0.026(6) -0.009(7) -0.009(7)
C58 0.094(5) 0.034(4) 0.115(6) -0.026(4) 0.032(5) 0.002(4)
C58A 0.093(8) 0.032(6) 0.075(8) -0.014(7) -0.011(8) -0.002(6)
C59 0.106(6) 0.048(4) 0.053(4) 0.008(3) -0.028(4) -0.032(4)
C59A 0.112(8) 0.050(7) 0.075(7) 0.001(7) -0.013(7) -0.023(7)
C60 0.028(2) 0.036(2) 0.022(2) -0.0059(17) 0.0044(16) -0.0077(17)
C61 0.066(3) 0.045(3) 0.092(4) -0.043(3) -0.008(3) -0.003(3)
C61A 0.065(4) 0.047(4) 0.089(4) -0.044(4) -0.010(4) -0.005(3)
C62 0.073(4) 0.045(6) 0.120(6) -0.035(5) -0.015(4) 0.012(4)
C62A 0.080(4) 0.049(6) 0.113(6) -0.048(5) -0.018(5) 0.010(4)
C63 0.089(5) 0.064(4) 0.092(5) -0.046(4) -0.008(4) -0.011(4)
C63A 0.089(6) 0.063(6) 0.080(5) -0.048(4) 0.003(4) -0.009(5)
C64 0.084(5) 0.045(5) 0.095(5) -0.020(4) -0.011(4) -0.021(4)
C64A 0.083(4) 0.059(5) 0.101(5) -0.035(5) -0.003(5) -0.023(4)
F1 0.050(5) 0.085(4) 0.050(3) -0.027(3) 0.007(3) -0.007(4)
N1 0.0288(17) 0.0327(18) 0.0253(17) -0.0038(15) 0.0004(14) -0.0077(14)
F1A 0.059(6) 0.102(5) 0.053(4) -0.031(4) -0.001(4) -0.015(5)
P2 0.0759(11) 0.0740(10) 0.0580(9) -0.0321(8) 0.0095(8) -0.0274(8)
F2 0.059(3) 0.139(6) 0.045(3) -0.049(4) 0.003(3) -0.026(4)
N2 0.0362(19) 0.041(2) 0.0296(19) -0.0129(16) 0.0087(15) -0.0084(15)
F2A 0.059(5) 0.120(7) 0.043(4) -0.023(4) 0.003(3) -0.006(5)
N3 0.0219(16) 0.0278(17) 0.0228(16) -0.0030(14) -0.0039(13) -0.0023(13)
F3 0.051(5) 0.146(5) 0.074(4) -0.064(4) 0.005(5) 0.007(5)
F3A 0.049(5) 0.105(6) 0.057(7) -0.008(5) -0.017(4) -0.026(5)
F4 0.064(5) 0.095(4) 0.044(4) -0.032(4) -0.009(4) -0.008(4)
N4 0.042(2) 0.042(2) 0.045(2) -0.0245(18) 0.0129(17) -0.0116(16)
F4A 0.062(5) 0.119(9) 0.055(5) -0.044(6) 0.002(4) 0.005(6)
N5 0.044(2) 0.042(2) 0.056(2) -0.0276(19) 0.0174(18) -0.0144(17)
F5 0.049(3) 0.121(6) 0.053(4) -0.040(5) 0.011(3) -0.012(4)
F5A 0.076(5) 0.129(6) 0.069(4) -0.042(5) -0.005(4) -0.028(4)
N6 0.039(2) 0.039(2) 0.056(3) -0.0110(19) 0.0080(19) -0.0058(17)
F6 0.086(5) 0.129(6) 0.088(4) -0.073(4) 0.007(4) -0.032(4)
F6A 0.075(6) 0.133(5) 0.074(4) -0.072(4) 0.006(5) 0.005(5)
N7 0.0289(18) 0.0299(18) 0.0267(17) -0.0078(14) 0.0003(14) -0.0057(13)
N8 0.0299(18) 0.041(2) 0.0282(18) -0.0147(16) -0.0073(15) 0.0005(15)
N9 0.0251(17) 0.0357(19) 0.0288(18) -0.0037(16) -0.0025(15) -0.0027(14)
C1 0.0231(19) 0.033(2) 0.024(2) -0.0040(17) 0.0014(15) -0.0062(16)
C2 0.042(3) 0.045(3) 0.033(2) -0.006(2) 0.0080(19) -0.012(2)
C3 0.047(3) 0.054(3) 0.033(2) -0.011(2) 0.014(2) -0.013(2)
C4 0.026(2) 0.030(2) 0.025(2) -0.0046(17) -0.0075(16) -0.0003(16)
C5 0.032(2) 0.029(2) 0.031(2) 0.0015(18) -0.0063(17) -0.0064(17)
C6 0.036(2) 0.028(2) 0.041(2) -0.0093(19) -0.0123(19) -0.0012(17)
C7 0.033(2) 0.032(2) 0.036(2) -0.0131(19) -0.0076(18) 0.0011(17)
C8 0.026(2) 0.033(2) 0.029(2) -0.0084(18) -0.0035(16) -0.0030(16)
C9 0.047(3) 0.047(3) 0.043(3) -0.021(2) 0.014(2) -0.010(2)
C10 0.025(2) 0.035(2) 0.036(2) -0.0117(19) 0.0014(17) -0.0048(16)
C11 0.074(4) 0.074(4) 0.088(4) -0.062(4) 0.038(3) -0.031(3)
C12 0.076(4) 0.069(4) 0.110(5) -0.065(4) 0.046(4) -0.038(3)
C13 0.037(2) 0.028(2) 0.059(3) -0.020(2) 0.019(2) -0.0110(18)
C14 0.042(3) 0.048(3) 0.065(3) -0.027(3) 0.011(2) -0.015(2)
C15 0.039(3) 0.045(3) 0.079(4) -0.027(3) 0.018(3) -0.017(2)
C16 0.047(3) 0.037(3) 0.058(3) -0.003(2) 0.018(2) -0.011(2)
C17 0.046(3) 0.042(3) 0.056(3) -0.004(2) 0.006(2) -0.003(2)
C18 0.025(2) 0.028(2) 0.0227(19) -0.0067(16) -0.0031(16) -0.0057(15)
C19 0.024(2) 0.044(2) 0.032(2) -0.0165(19) 0.0051(16) -0.0071(17)
C20 0.023(4) 0.055(8) 0.061(10) -0.029(7) 0.011(6) -0.015(4)
C20A 0.024(8) 0.064(13) 0.066(15) -0.032(10) 0.009(10) -0.005(8)
C21 0.037(4) 0.031(4) 0.045(5) -0.005(4) -0.001(4) 0.006(3)
C21A 0.045(6) 0.048(6) 0.046(7) -0.009(6) 0.009(6) 0.001(5)
C22 0.040(4) 0.067(6) 0.034(4) -0.010(5) 0.006(3) 0.006(4)
C22A 0.050(7) 0.062(9) 0.041(6) -0.016(8) 0.014(5) -0.009(8)
C23 0.031(2) 0.031(2) 0.031(2) -0.0149(18) 0.0090(18) -0.0052(17)
C24 0.042(2) 0.054(3) 0.039(3) -0.027(2) -0.019(2) 0.014(2)
C25 0.055(3) 0.066(3) 0.056(3) -0.036(3) -0.014(2) 0.002(3)
C26 0.044(3) 0.119(5) 0.111(5) -0.082(5) -0.037(3) 0.035(3)
C27 0.117(5) 0.049(3) 0.040(3) -0.005(3) -0.015(3) 0.007(3)
C28 0.025(2) 0.031(2) 0.032(2) -0.0111(18) 0.0108(18) -0.0096(17)
C29 0.026(2) 0.035(2) 0.031(2) 0.0041(18) -0.0064(17) -0.0030(17)
C30 0.047(3) 0.042(3) 0.054(3) -0.004(2) 0.005(2) 0.001(2)
C31 0.043(3) 0.053(3) 0.038(3) -0.002(2) -0.001(2) -0.006(2)
C32 0.048(3) 0.042(3) 0.057(3) 0.007(2) -0.023(2) -0.014(2)
F13 0.089(6) 0.060(5) 0.066(5) 0.001(4) 0.007(5) -0.029(5)
F13A 0.089(5) 0.104(5) 0.090(5) -0.021(4) 0.050(4) -0.019(4)
F14 0.042(6) 0.046(6) 0.093(7) 0.018(6) -0.005(5) -0.004(5)
F14A 0.051(3) 0.060(3) 0.070(4) -0.032(3) 0.024(3) -0.013(2)
F15 0.062(6) 0.086(6) 0.075(6) 0.002(5) 0.021(5) 0.003(5)
F15A 0.070(5) 0.066(4) 0.067(3) -0.004(3) -0.015(3) 0.008(4)
F16 0.088(6) 0.088(7) 0.042(5) -0.004(5) -0.008(5) -0.009(6)
F16A 0.075(4) 0.060(3) 0.060(3) -0.034(2) -0.010(3) -0.009(3)
F17 0.048(4) 0.067(4) 0.081(6) -0.007(5) -0.005(5) -0.009(4)
F17A 0.119(5) 0.044(3) 0.040(3) -0.004(2) -0.017(3) -0.008(3)
F18 0.111(7) 0.082(5) 0.092(6) -0.047(5) -0.006(6) -0.007(6)
F18A 0.066(3) 0.074(5) 0.061(4) -0.025(4) -0.011(3) -0.024(3)
F19 0.037(2) 0.052(2) 0.058(3) 0.006(2) 0.0046(18) 0.0064(19)
F19A 0.033(8) 0.045(8) 0.054(8) -0.002(7) -0.001(7) 0.007(7)
F20 0.052(2) 0.140(5) 0.061(3) 0.022(3) 0.003(2) 0.050(3)
F20A 0.069(7) 0.098(7) 0.054(6) -0.002(6) 0.009(6) 0.051(6)
F21 0.060(3) 0.102(4) 0.049(2) 0.001(2) 0.0061(18) 0.020(3)
F21A 0.075(7) 0.082(7) 0.054(6) -0.014(6) 0.009(6) 0.023(7)
F22 0.037(2) 0.087(3) 0.082(3) 0.006(2) -0.010(2) -0.0025(19)
F22A 0.049(6) 0.095(7) 0.072(7) 0.005(7) -0.004(7) 0.005(6)
F23 0.061(3) 0.123(4) 0.042(2) 0.012(3) 0.006(2) 0.024(3)
F23A 0.053(6) 0.105(7) 0.070(7) 0.003(7) -0.001(7) 0.010(7)
F24 0.103(4) 0.065(3) 0.089(4) 0.010(3) 0.010(3) 0.035(2)
F24A 0.081(7) 0.094(7) 0.070(7) 0.017(7) 0.022(7) 0.035(6)
F7 0.061(2) 0.088(2) 0.109(3) -0.043(2) 0.0214(19) -0.0230(18)
F8 0.106(3) 0.119(3) 0.087(3) -0.017(2) -0.035(2) -0.026(3)
F9 0.136(4) 0.128(4) 0.091(4) -0.011(3) -0.003(4) -0.061(3)
F9A 0.146(8) 0.150(8) 0.083(7) -0.069(7) 0.021(7) -0.059(7)
F10 0.164(5) 0.186(6) 0.099(4) -0.104(4) 0.045(3) -0.050(4)
F10A 0.117(7) 0.121(7) 0.104(7) -0.063(7) 0.013(7) -0.048(7)
F11 0.075(3) 0.077(3) 0.092(3) -0.024(2) 0.008(2) -0.039(2)
F11A 0.079(7) 0.103(7) 0.096(7) -0.025(7) 0.011(6) -0.012(7)
F12 0.090(3) 0.094(3) 0.094(3) -0.063(3) -0.017(2) 0.008(2)
F12A 0.114(7) 0.096(7) 0.095(7) -0.052(7) -0.002(7) -0.022(6)

loop_
_atom_site_label
_atom_site_type_symbol
_atom_site_thermal_displace_type
_atom_site_fract_x
_atom_site_fract_y
_atom_site_fract_z
_atom_site_occupancy
_atom_site_U_iso_or_equiv
_atom_site_calc_flag
_atom_site_refinement_flags
_atom_site_disorder_assembly
_atom_site_disorder_group
Fe2 Fe Uani 0.31572(4) 0.20154(3) 0.07712(3) 1.000 0.0265(2) d . . .
Fe1 Fe Uani 0.77928(4) 0.31230(3) 0.47822(3) 1.000 0.0244(2) d . . .
P1 P Uani 0.25090(13) 0.20282(12) 0.43686(8) 1.000 0.0709(6) d . . .
P3 P Uani 0.19101(11) 0.64617(8) 0.24715(6) 1.000 0.0470(4) d . . .
P4 P Uani 0.27541(12) 0.02144(10) 0.81204(7) 1.000 0.0691(5) d . . .
N10 N Uani 0.3841(3) 0.1657(2) 0.21132(17) 1.000 0.0386(11) d . . .
N11 N Uani 0.5287(3) 0.1957(2) 0.14416(17) 1.000 0.0372(11) d . . .
N12 N Uani 0.2200(3) 0.1584(2) 0.16684(19) 1.000 0.0387(11) d . . .
N13 N Uani 0.5423(3) 0.2485(2) 0.02150(17) 1.000 0.0342(11) d . . .
N14 N Uani 0.4290(3) 0.2929(2) -0.05900(16) 1.000 0.0308(10) d . . .
N15 N Uani 0.2659(4) 0.3812(3) -0.0946(2) 1.000 0.0601(17) d . . .
N16 N Uani 0.1182(3) 0.1947(2) -0.00264(19) 1.000 0.0427(12) d . . .
N17 N Uani 0.3657(3) 0.0223(2) 0.08788(16) 1.000 0.0270(10) d . . .
N18 N Uani 0.2601(3) 0.3746(2) 0.08063(17) 1.000 0.0329(11) d . . .
C33 C Uani 0.4198(4) 0.1883(2) 0.1446(2) 1.000 0.0347(14) d . . .
C34 C Uani 0.4724(4) 0.1591(3) 0.2527(2) 1.000 0.0487(18) d . . .
C35 C Uani 0.5630(4) 0.1771(3) 0.2109(2) 1.000 0.0474(17) d . . .
C36 C Uani 0.2733(4) 0.1477(3) 0.2251(2) 1.000 0.0412(14) d . . .
C37 C Uani 0.2243(5) 0.1185(3) 0.2894(2) 1.000 0.0517(19) d . . .
C38 C Uani 0.1145(5) 0.0988(3) 0.2955(3) 1.000 0.0592(19) d . . .
C39 C Uani 0.0581(4) 0.1094(3) 0.2373(3) 1.000 0.0545(19) d . . .
C40 C Uani 0.1135(4) 0.1403(3) 0.1745(3) 1.000 0.0475(16) d . . .
C41 C Uani 0.6006(4) 0.2023(3) 0.0836(2) 1.000 0.0411(14) d . . .
C42 C Uani 0.4341(3) 0.2475(2) 0.0095(2) 1.000 0.0296(12) d . . .
C43 C Uani 0.6045(3) 0.2913(2) -0.0381(2) 1.000 0.0366(14) d . . .
C44 C Uani 0.5326(3) 0.3188(3) -0.0877(2) 1.000 0.0379(12) d . . .
C45 C Uani 0.3316(3) 0.3165(3) -0.1003(2) 1.000 0.0350(12) d . . .
C46 C Uani 0.3201(4) 0.2756(3) -0.1441(2) 1.000 0.0441(16) d . . .
C47 C Uani 0.2312(5) 0.3008(4) -0.1859(3) 1.000 0.069(2) d . . .
C48 C Uani 0.1615(5) 0.3651(4) -0.1832(3) 1.000 0.078(3) d . . .
C49 C Uani 0.1784(5) 0.4047(4) -0.1386(3) 1.000 0.0698(19) d . . .
C50 C Uani 0.1970(4) 0.2028(2) 0.0220(2) 1.000 0.0355(12) d . . .
C51 C Uani 0.0145(4) 0.1757(3) -0.0260(3) 1.000 0.0498(17) d . . .
C52 C Uani 0.0458(4) 0.1408(4) -0.0824(3) 1.000 0.066(2) d . . .
C53 C Uani -0.0576(4) 0.2542(4) -0.0503(3) 1.000 0.066(2) d . . .
C54 C Uani -0.0416(5) 0.1133(4) 0.0358(3) 1.000 0.088(3) d . . .
C55 C Uani 0.3512(3) 0.0915(2) 0.08124(19) 1.000 0.0259(11) d . . .
C56 C Uani 0.3664(4) -0.0665(2) 0.1010(2) 1.000 0.0362(14) d . . .
C57 C Uani 0.2632(7) -0.0822(4) 0.0714(4) 0.769(7) 0.067(3) d UP . 3
C57A C Uani 0.339(3) -0.0777(14) 0.0320(15) 0.231(7) 0.070(4) d UP . 4
C58 C Uani 0.4689(8) -0.0925(5) 0.0664(6) 0.769(7) 0.083(3) d UP . 3
C58A C Uani 0.487(2) -0.1020(15) 0.1153(16) 0.231(7) 0.068(4) d UP . 4
C59 C Uani 0.3637(8) -0.1101(5) 0.1776(4) 0.769(7) 0.073(3) d UP . 3
C59A C Uani 0.281(3) -0.0944(16) 0.1534(15) 0.231(7) 0.083(4) d UP . 4
C60 C Uani 0.2777(3) 0.3097(3) 0.07732(19) 1.000 0.0296(12) d . . .
C61 C Uani 0.2508(8) 0.4596(6) 0.0786(6) 0.562(7) 0.0623(19) d DUP . 5
C61A C Uani 0.2386(10) 0.4452(8) 0.1055(6) 0.438(7) 0.061(2) d DUP . 6
C62 C Uani 0.1275(8) 0.4832(10) 0.0725(8) 0.562(7) 0.078(3) d DUP . 5
C62A C Uani 0.1353(10) 0.4979(13) 0.0765(9) 0.438(7) 0.076(3) d DUP . 6
C63 C Uani 0.2949(10) 0.4621(7) 0.1447(5) 0.562(7) 0.076(3) d DUP . 5
C63A C Uani 0.2287(13) 0.4070(8) 0.1836(6) 0.438(7) 0.071(3) d DUP . 6
C64 C Uani 0.3181(9) 0.5114(6) 0.0169(6) 0.562(7) 0.074(3) d DUP . 5
C64A C Uani 0.3418(11) 0.4939(8) 0.0835(8) 0.438(7) 0.078(3) d DUP . 6
F1 F Uani 0.2114(8) 0.2578(7) 0.3583(4) 0.552(14) 0.061(2) d DUP A 1
N1 N Uani 0.9218(3) 0.4291(2) 0.39404(16) 1.000 0.0302(10) d . . .
F1A F Uani 0.2514(11) 0.2511(9) 0.3601(5) 0.448(14) 0.070(3) d DUP A 2
P2 P Uani 0.84859(14) 0.32231(10) 0.15819(7) 1.000 0.0661(6) d D . .
F2 F Uani 0.2766(9) 0.1616(7) 0.5131(4) 0.552(14) 0.076(2) d DUP A 1
N2 N Uani 0.9371(3) 0.3264(2) 0.35833(17) 1.000 0.0355(11) d . . .
F2A F Uani 0.2718(11) 0.1305(8) 0.5152(5) 0.448(14) 0.075(3) d DUP A 2
N3 N Uani 0.8111(2) 0.42382(19) 0.48833(15) 1.000 0.0254(9) d . . .
F3 F Uani 0.1334(8) 0.2497(9) 0.4620(7) 0.552(14) 0.085(3) d DUP A 1
F3A F Uani 0.1606(13) 0.1409(12) 0.4282(9) 0.448(14) 0.073(3) d DUP A 2
F4 F Uani 0.1791(11) 0.1349(10) 0.4379(8) 0.552(14) 0.065(3) d DUP A 1
N4 N Uani 0.8370(3) 0.2019(2) 0.39675(19) 1.000 0.0407(12) d . . .
F4A F Uani 0.3467(11) 0.1323(9) 0.4156(7) 0.448(14) 0.076(4) d DUP A 2
N5 N Uani 0.7196(3) 0.1446(2) 0.4775(2) 1.000 0.0448(12) d . . .
F5 F Uani 0.3556(8) 0.1717(7) 0.4073(6) 0.552(14) 0.072(3) d DUP A 1
F5A F Uani 0.3597(9) 0.2446(9) 0.4461(5) 0.448(14) 0.088(3) d DUP A 2
N6 N Uani 0.7101(3) 0.1021(2) 0.5971(2) 1.000 0.0463(14) d . . .
F6 F Uani 0.3143(9) 0.2849(7) 0.4368(5) 0.552(14) 0.091(3) d DUP A 1
F6A F Uani 0.1741(11) 0.2504(10) 0.4646(8) 0.448(14) 0.086(3) d DUP A 2
N7 N Uani 0.5776(3) 0.29911(19) 0.57685(16) 1.000 0.0288(10) d . . .
N8 N Uani 0.6158(3) 0.3878(2) 0.36550(17) 1.000 0.0321(11) d . . .
N9 N Uani 0.9393(3) 0.2168(2) 0.58950(17) 1.000 0.0316(10) d . . .
C1 C Uani 0.8888(3) 0.3512(2) 0.40752(19) 1.000 0.0280(11) d . . .
C2 C Uani 0.9924(4) 0.4523(3) 0.3352(2) 1.000 0.0418(16) d . . .
C3 C Uani 1.0016(4) 0.3881(3) 0.3135(2) 1.000 0.0458(16) d . . .
C4 C Uani 0.8799(3) 0.4703(2) 0.43868(19) 1.000 0.0280(12) d . . .
C5 C Uani 0.9088(3) 0.5485(2) 0.4341(2) 1.000 0.0332(12) d . . .
C6 C Uani 0.8673(3) 0.5793(3) 0.4843(2) 1.000 0.0352(12) d . . .
C7 C Uani 0.8013(3) 0.5309(2) 0.5379(2) 1.000 0.0331(12) d . . .
C8 C Uani 0.7741(3) 0.4543(2) 0.5377(2) 1.000 0.0297(12) d . . .
C9 C Uani 0.9325(4) 0.2438(3) 0.3568(2) 1.000 0.0445(17) d . . .
C10 C Uani 0.7805(3) 0.2132(2) 0.4526(2) 1.000 0.0320(12) d . . .
C11 C Uani 0.8096(5) 0.1298(4) 0.3879(3) 1.000 0.070(2) d . . .
C12 C Uani 0.7379(5) 0.0940(4) 0.4380(3) 1.000 0.077(3) d . . .
C13 C Uani 0.6544(4) 0.1185(3) 0.5414(3) 1.000 0.0405(14) d . . .
C14 C Uani 0.5424(4) 0.1073(3) 0.5394(3) 1.000 0.0496(17) d . . .
C15 C Uani 0.4854(4) 0.0754(3) 0.6022(3) 1.000 0.0530(19) d . . .
C16 C Uani 0.5397(4) 0.0584(3) 0.6614(3) 1.000 0.0512(17) d . . .
C17 C Uani 0.6512(4) 0.0730(3) 0.6563(3) 1.000 0.0516(17) d . . .
C18 C Uani 0.6557(3) 0.2962(2) 0.54263(18) 1.000 0.0254(11) d . . .
C19 C Uani 0.4766(3) 0.3184(3) 0.6135(2) 1.000 0.0324(12) d . . .
C20 C Uani 0.3776(15) 0.2734(10) 0.6060(8) 0.657(13) 0.044(4) d UP . 11
C20A C Uani 0.387(3) 0.293(2) 0.5816(16) 0.343(13) 0.049(7) d UP . 12
C21 C Uani 0.4496(6) 0.4144(5) 0.5773(5) 0.657(13) 0.040(3) d UP . 11
C21A C Uani 0.4771(15) 0.3988(10) 0.6143(10) 0.343(13) 0.049(4) d UP . 12
C22 C Uani 0.4993(7) 0.3020(7) 0.6867(4) 0.657(13) 0.050(3) d UP . 11
C22A C Uani 0.4948(15) 0.2531(13) 0.6900(9) 0.343(13) 0.052(4) d UP . 12
C23 C Uani 0.6764(3) 0.3614(2) 0.4094(2) 1.000 0.0302(12) d . . .
C24 C Uani 0.5450(4) 0.4094(3) 0.3066(2) 1.000 0.0422(16) d . . .
C25 C Uani 0.5398(4) 0.3307(3) 0.2895(3) 1.000 0.0548(17) d . . .
C26 C Uani 0.4305(4) 0.4370(4) 0.3293(4) 1.000 0.081(3) d . . .
C27 C Uani 0.5995(6) 0.4777(3) 0.2482(3) 1.000 0.071(2) d . . .
C28 C Uani 0.8800(3) 0.2543(2) 0.5471(2) 1.000 0.0294(12) d . . .
C29 C Uani 1.0064(3) 0.1609(3) 0.6439(2) 1.000 0.0343(12) d . . .
C30 C Uani 1.0486(4) 0.0879(3) 0.6209(3) 1.000 0.0514(17) d . . .
C31 C Uani 0.9312(4) 0.1326(3) 0.7079(2) 1.000 0.0480(17) d . . .
C32 C Uani 1.1014(4) 0.2089(3) 0.6524(3) 1.000 0.0535(17) d . . .
F13 F Uani 0.2088(12) 0.7301(7) 0.1954(7) 0.358(10) 0.077(3) d DUP . 9
F13A F Uani 0.3001(7) 0.6505(6) 0.2081(5) 0.642(10) 0.099(3) d DUP . 10
F14 F Uani 0.2054(17) 0.5465(9) 0.2963(10) 0.358(10) 0.071(4) d DUP . 9
F14A F Uani 0.0691(5) 0.6466(4) 0.2903(4) 0.642(10) 0.0585(19) d DUP . 10
F15 F Uani 0.3370(10) 0.6252(8) 0.2359(7) 0.358(10) 0.084(3) d DUP . 9
F15A F Uani 0.2215(12) 0.5625(6) 0.3016(5) 0.642(10) 0.073(2) d DUP . 10
F16 F Uani 0.2238(15) 0.6691(10) 0.3092(6) 0.358(10) 0.077(3) d DUP . 9
F16A F Uani 0.1293(6) 0.6044(3) 0.2036(3) 0.642(10) 0.0608(19) d DUP . 10
F17 F Uani 0.0751(9) 0.6489(8) 0.2561(7) 0.358(10) 0.070(3) d DUP . 9
F17A F Uani 0.1497(8) 0.7371(4) 0.1970(3) 0.642(10) 0.070(2) d DUP . 10
F18 F Uani 0.1917(14) 0.6109(8) 0.1839(7) 0.358(10) 0.090(3) d DUP . 9
F18A F Uani 0.2339(7) 0.6946(5) 0.2933(4) 0.642(10) 0.065(2) d DUP . 10
F19 F Uani 0.4037(3) -0.0120(3) 0.8155(3) 0.821(8) 0.0562(14) d DUP . 13
F19A F Uani 0.4045(11) -0.0100(13) 0.8284(12) 0.179(8) 0.048(5) d DUP . 14
F20 F Uani 0.1456(4) 0.0484(4) 0.8063(3) 0.821(8) 0.102(2) d DUP . 13
F20A F Uani 0.1566(14) 0.0732(14) 0.8072(11) 0.179(8) 0.084(4) d DUP . 14
F21 F Uani 0.2689(4) 0.0052(4) 0.89057(19) 0.821(8) 0.0790(18) d DUP . 13
F21A F Uani 0.2907(17) 0.0613(15) 0.8814(8) 0.179(8) 0.075(4) d DUP . 14
F22 F Uani 0.2418(3) -0.0737(3) 0.8283(3) 0.821(8) 0.0774(16) d DUP . 13
F22A F Uani 0.2330(15) -0.0514(11) 0.8680(11) 0.179(8) 0.081(4) d DUP . 14
F23 F Uani 0.2821(4) 0.0329(4) 0.7317(2) 0.821(8) 0.0878(18) d DUP . 13
F23A F Uani 0.272(2) 0.0023(14) 0.7544(10) 0.179(8) 0.085(4) d DUP . 14
F24 F Uani 0.3068(5) 0.1118(3) 0.7937(3) 0.821(8) 0.098(2) d DUP . 13
F24A F Uani 0.328(2) 0.1157(11) 0.7668(10) 0.179(8) 0.097(4) d DUP . 14
F7 F Uani 0.9743(3) 0.3056(2) 0.1822(2) 1.000 0.0837(14) d . . .
F8 F Uani 0.7216(4) 0.3378(3) 0.1391(2) 1.000 0.1061(17) d . . .
F9 F Uani 0.8715(5) 0.4099(3) 0.1031(3) 0.832(5) 0.122(2) d DUP B 7
F9A F Uani 0.923(2) 0.3367(16) 0.0849(10) 0.168(5) 0.117(4) d DUP B 8
F10 F Uani 0.8698(6) 0.2777(4) 0.1042(3) 0.832(5) 0.135(3) d DUP B 7
F10A F Uani 0.853(2) 0.2221(11) 0.1632(13) 0.168(5) 0.106(4) d DUP B 8
F11 F Uani 0.8181(4) 0.2384(2) 0.2156(2) 0.832(5) 0.0811(17) d DUP B 7
F11A F Uani 0.7984(19) 0.2973(15) 0.2302(9) 0.168(5) 0.095(4) d DUP B 8
F12 F Uani 0.8233(4) 0.3681(3) 0.2127(2) 0.832(5) 0.0847(17) d DUP B 7
F12A F Uani 0.857(2) 0.4096(11) 0.1486(13) 0.168(5) 0.096(4) d DUP B 8
H34 H Uiso 0.46910 0.14460 0.30120 1.000 0.0580 c RU . .
H35 H Uiso 0.63700 0.17720 0.22410 1.000 0.0570 c RU . .
H37 H Uiso 0.26480 0.11200 0.32890 1.000 0.0620 c RU . .
H38 H Uiso 0.07810 0.07810 0.33950 1.000 0.0720 c RU . .
H39 H Uiso -0.01740 0.09570 0.24050 1.000 0.0650 c RU . .
H40 H Uiso 0.07350 0.14920 0.13440 1.000 0.0570 c RU . .
H41A H Uiso 0.62440 0.14620 0.08290 1.000 0.0490 c RU . .
H41B H Uiso 0.66810 0.23070 0.08520 1.000 0.0490 c RU . .
H43 H Uiso 0.68220 0.29890 -0.04210 1.000 0.0430 c RU . .
H44 H Uiso 0.54900 0.35040 -0.13430 1.000 0.0450 c RU . .
H46 H Uiso 0.37110 0.23130 -0.14590 1.000 0.0530 c RU . .
H47 H Uiso 0.21880 0.27300 -0.21690 1.000 0.0830 c RU . .
H48 H Uiso 0.10050 0.38260 -0.21260 1.000 0.0930 c RU . .
H49 H Uiso 0.12870 0.45000 -0.13760 1.000 0.0840 c RU . .
H52A H Uiso 0.09570 0.09110 -0.06490 1.000 0.0990 c RU . .
H52B H Uiso 0.08380 0.18220 -0.12050 1.000 0.0990 c RU . .
H52C H Uiso -0.02160 0.12640 -0.09860 1.000 0.0990 c RU . .
H53A H Uiso -0.12670 0.24340 -0.06710 1.000 0.0980 c RU . .
H53B H Uiso -0.01790 0.29570 -0.08740 1.000 0.0980 c RU . .
H53C H Uiso -0.07530 0.27510 -0.01220 1.000 0.0980 c RU . .
H54A H Uiso 0.01110 0.06600 0.05580 1.000 0.1320 c RU . .
H54B H Uiso -0.10690 0.09420 0.02130 1.000 0.1320 c RU . .
H54C H Uiso -0.06490 0.13950 0.07000 1.000 0.1320 c RU . .
H57A H Uiso 0.26290 -0.14120 0.07770 0.769(7) 0.1000 c RUP . 3
H57B H Uiso 0.26250 -0.04970 0.02240 0.769(7) 0.1000 c RUP . 3
H57C H Uiso 0.19710 -0.06590 0.09500 0.769(7) 0.1000 c RUP . 3
H57D H Uiso 0.33770 -0.13680 0.03880 0.231(7) 0.1060 c RUP . 4
H57E H Uiso 0.39560 -0.05270 -0.00350 0.231(7) 0.1060 c RUP . 4
H57F H Uiso 0.26550 -0.05040 0.01770 0.231(7) 0.1060 c RUP . 4
H58A H Uiso 0.47360 -0.15280 0.07820 0.769(7) 0.1250 c RUP . 3
H58B H Uiso 0.53510 -0.07550 0.08200 0.769(7) 0.1250 c RUP . 3
H58C H Uiso 0.46500 -0.06610 0.01660 0.769(7) 0.1250 c RUP . 3
H58D H Uiso 0.49300 -0.16040 0.11880 0.231(7) 0.1010 c RUP . 4
H58E H Uiso 0.50890 -0.09720 0.15840 0.231(7) 0.1010 c RUP . 4
H58F H Uiso 0.53740 -0.07080 0.07770 0.231(7) 0.1010 c RUP . 4
H59A H Uiso 0.35660 -0.16950 0.18770 0.769(7) 0.1090 c RUP . 3
H59B H Uiso 0.29990 -0.08750 0.19880 0.769(7) 0.1090 c RUP . 3
H59C H Uiso 0.43280 -0.10180 0.19600 0.769(7) 0.1090 c RUP . 3
H59D H Uiso 0.20850 -0.07130 0.13500 0.231(7) 0.1250 c RUP . 4
H59E H Uiso 0.29450 -0.07600 0.19180 0.231(7) 0.1250 c RUP . 4
H59F H Uiso 0.28260 -0.15500 0.16940 0.231(7) 0.1250 c RUP . 4
H62A H Uiso 0.11210 0.53780 0.07720 0.562(7) 0.1170 c RUP . 5
H62B H Uiso 0.08590 0.44210 0.10880 0.562(7) 0.1170 c RUP . 5
H62C H Uiso 0.10450 0.48500 0.02760 0.562(7) 0.1170 c RUP . 5
H62D H Uiso 0.13830 0.55280 0.08030 0.438(7) 0.1130 c RUP . 6
H62E H Uiso 0.06910 0.47150 0.10220 0.438(7) 0.1130 c RUP . 6
H62F H Uiso 0.13130 0.50350 0.02810 0.438(7) 0.1130 c RUP . 6
H63A H Uiso 0.29070 0.51940 0.14400 0.562(7) 0.1140 c RUP . 5
H63B H Uiso 0.37260 0.44000 0.14880 0.562(7) 0.1140 c RUP . 5
H63C H Uiso 0.24990 0.42850 0.18390 0.562(7) 0.1140 c RUP . 5
H63D H Uiso 0.21330 0.45100 0.20340 0.438(7) 0.1070 c RUP . 6
H63E H Uiso 0.29880 0.37610 0.20060 0.438(7) 0.1070 c RUP . 6
H63F H Uiso 0.16780 0.36940 0.19680 0.438(7) 0.1070 c RUP . 6
H64A H Uiso 0.30810 0.56980 0.01330 0.562(7) 0.1110 c RUP . 5
H64B H Uiso 0.29270 0.50500 -0.02470 0.562(7) 0.1110 c RUP . 5
H64C H Uiso 0.39710 0.49320 0.02210 0.562(7) 0.1110 c RUP . 5
H64D H Uiso 0.32950 0.54600 0.09280 0.438(7) 0.1160 c RUP . 6
H64E H Uiso 0.35780 0.50570 0.03430 0.438(7) 0.1160 c RUP . 6
H64F H Uiso 0.40520 0.46140 0.10910 0.438(7) 0.1160 c RUP . 6
H2 H Uiso 1.02660 0.50340 0.31500 1.000 0.0500 c RU . .
H3 H Uiso 1.04450 0.38460 0.27440 1.000 0.0550 c RU . .
H5 H Uiso 0.95580 0.57970 0.39740 1.000 0.0400 c RU . .
H6 H Uiso 0.88370 0.63320 0.48230 1.000 0.0430 c RU . .
H7 H Uiso 0.77500 0.54990 0.57440 1.000 0.0400 c RU . .
H8 H Uiso 0.72720 0.42210 0.57400 1.000 0.0360 c RU . .
H9A H Uiso 1.00180 0.21120 0.37520 1.000 0.0540 c RU . .
H9B H Uiso 0.92850 0.24640 0.30870 1.000 0.0540 c RU . .
H11 H Uiso 0.83740 0.10980 0.35220 1.000 0.0840 c RU . .
H12 H Uiso 0.70500 0.04320 0.44550 1.000 0.0920 c RU . .
H14 H Uiso 0.50640 0.12080 0.49730 1.000 0.0600 c RU . .
H15 H Uiso 0.40860 0.06530 0.60390 1.000 0.0640 c RU . .
H16 H Uiso 0.50180 0.03710 0.70490 1.000 0.0610 c RU . .
H17 H Uiso 0.68870 0.06160 0.69760 1.000 0.0620 c RU . .
H20A H Uiso 0.39230 0.21360 0.62820 0.657(13) 0.0660 c RUP . 11
H20B H Uiso 0.36570 0.28560 0.55720 0.657(13) 0.0660 c RUP . 11
H20C H Uiso 0.31100 0.29190 0.62780 0.657(13) 0.0660 c RUP . 11
H20D H Uiso 0.31590 0.29820 0.60570 0.343(13) 0.0740 c RUP . 12
H20E H Uiso 0.40270 0.23500 0.58460 0.343(13) 0.0740 c RUP . 12
H20F H Uiso 0.38360 0.32810 0.53340 0.343(13) 0.0740 c RUP . 12
H21A H Uiso 0.51260 0.44490 0.58130 0.657(13) 0.0600 c RUP . 11
H21B H Uiso 0.38270 0.43200 0.59940 0.657(13) 0.0600 c RUP . 11
H21C H Uiso 0.43690 0.42580 0.52870 0.657(13) 0.0600 c RUP . 11
H21D H Uiso 0.48390 0.43740 0.56710 0.343(13) 0.0730 c RUP . 12
H21E H Uiso 0.54040 0.40310 0.63990 0.343(13) 0.0730 c RUP . 12
H21F H Uiso 0.40750 0.41250 0.63640 0.343(13) 0.0730 c RUP . 12
H22A H Uiso 0.51880 0.24280 0.70900 0.657(13) 0.0750 c RUP . 11
H22B H Uiso 0.43270 0.31810 0.71000 0.657(13) 0.0750 c RUP . 11
H22C H Uiso 0.56140 0.33410 0.68940 0.657(13) 0.0750 c RUP . 11
H22D H Uiso 0.44080 0.26720 0.72240 0.343(13) 0.0780 c RUP . 12
H22E H Uiso 0.57060 0.25550 0.70330 0.343(13) 0.0780 c RUP . 12
H22F H Uiso 0.48390 0.19700 0.69060 0.343(13) 0.0780 c RUP . 12
H25A H Uiso 0.49200 0.34160 0.25070 1.000 0.0820 c RU . .
H25B H Uiso 0.50910 0.28730 0.32940 1.000 0.0820 c RU . .
H25C H Uiso 0.61500 0.31230 0.27750 1.000 0.0820 c RU . .
H26A H Uiso 0.37820 0.44570 0.29300 1.000 0.1210 c RU . .
H26B H Uiso 0.43530 0.48890 0.33830 1.000 0.1210 c RU . .
H26C H Uiso 0.40430 0.39430 0.37120 1.000 0.1210 c RU . .
H27A H Uiso 0.55290 0.49470 0.20830 1.000 0.1070 c RU . .
H27B H Uiso 0.67320 0.45690 0.23600 1.000 0.1070 c RU . .
H27C H Uiso 0.60760 0.52520 0.26290 1.000 0.1070 c RU . .
H30A H Uiso 1.09210 0.04760 0.65710 1.000 0.0770 c RU . .
H30B H Uiso 1.09570 0.10790 0.57890 1.000 0.0770 c RU . .
H30C H Uiso 0.98500 0.06150 0.61200 1.000 0.0770 c RU . .
H31A H Uiso 0.97430 0.09550 0.74600 1.000 0.0720 c RU . .
H31B H Uiso 0.87030 0.10300 0.69980 1.000 0.0720 c RU . .
H31C H Uiso 0.90030 0.18080 0.71940 1.000 0.0720 c RU . .
H32A H Uiso 1.15070 0.17210 0.68710 1.000 0.0800 c RU . .
H32B H Uiso 1.07120 0.25500 0.66690 1.000 0.0800 c RU . .
H32C H Uiso 1.14350 0.23040 0.60850 1.000 0.0800 c RU . .

loop_
_atom_type_symbol
_atom_type_description
_atom_type_scat_dispersion_real
_atom_type_scat_dispersion_imag
_atom_type_scat_source
C C 0.0033 0.0016 ' International Tables Vol C Tables 4.2.6.8 and 6.1.1.4'
H H 0.0000 0.0000 ' International Tables Vol C Tables 4.2.6.8 and 6.1.1.4'
F F 0.0171 0.0103 ' International Tables Vol C Tables 4.2.6.8 and 6.1.1.4'
Fe Fe 0.3463 0.8444 ' International Tables Vol C Tables 4.2.6.8 and 6.1.1.4'
N N 0.0061 0.0033 ' International Tables Vol C Tables 4.2.6.8 and 6.1.1.4'
P P 0.1023 0.0942 ' International Tables Vol C Tables 4.2.6.8 and 6.1.1.4'

loop_
_geom_angle_atom_site_label_1
_geom_angle_atom_site_label_2
_geom_angle_atom_site_label_3
_geom_angle
_geom_angle_publ_flag
N12 Fe2 C33 77.72(17) yes
N12 Fe2 C42 164.07(15) yes
N12 Fe2 C50 92.99(17) yes
N12 Fe2 C55 89.42(15) yes
N12 Fe2 C60 87.97(15) yes
C33 Fe2 C42 86.90(17) yes
C33 Fe2 C50 170.24(18) yes
C33 Fe2 C55 89.62(16) yes
C33 Fe2 C60 89.18(16) yes
C42 Fe2 C50 102.57(17) yes
C42 Fe2 C55 94.64(16) yes
C42 Fe2 C60 87.70(16) yes
C50 Fe2 C55 87.30(16) yes
C50 Fe2 C60 93.49(16) yes
C55 Fe2 C60 177.31(16) yes
C1 Fe1 C28 95.97(16) yes
C10 Fe1 C18 101.40(16) yes
C10 Fe1 C23 87.00(16) yes
C10 Fe1 C28 88.46(16) yes
C18 Fe1 C23 87.10(16) yes
C18 Fe1 C28 92.42(16) yes
C23 Fe1 C28 175.24(16) yes
N3 Fe1 C1 78.62(14) yes
N3 Fe1 C10 165.90(14) yes
N3 Fe1 C18 92.70(13) yes
N3 Fe1 C23 93.66(14) yes
N3 Fe1 C28 91.10(14) yes
C1 Fe1 C10 87.42(16) yes
C1 Fe1 C18 168.00(16) yes
C1 Fe1 C23 85.23(16) yes
F5A P1 F6A 96.3(8) yes
F4 P1 F5 97.1(8) yes
F1 P1 F2 171.4(6) yes
F1 P1 F3 83.8(6) yes
F1 P1 F4 89.9(7) yes
F1 P1 F5 90.2(6) yes
F1 P1 F6 87.8(5) yes
F2A P1 F3A 85.7(8) yes
F2A P1 F4A 78.8(6) yes
F2A P1 F5A 88.0(6) yes
F2A P1 F6A 92.1(8) yes
F3A P1 F4A 82.4(8) yes
F3A P1 F5A 166.1(9) yes
F3A P1 F6A 96.3(9) yes
F4A P1 F5A 84.2(7) yes
F4A P1 F6A 170.9(8) yes
F1A P1 F6A 103.1(9) yes
F4 P1 F6 172.3(7) yes
F5 P1 F6 90.3(6) yes
F1A P1 F2A 164.7(7) yes
F1A P1 F3A 90.7(8) yes
F1A P1 F4A 85.9(7) yes
F1A P1 F5A 92.2(6) yes
F3 P1 F6 85.4(6) yes
F2 P1 F3 88.2(6) yes
F2 P1 F4 92.8(7) yes
F2 P1 F5 97.6(6) yes
F2 P1 F6 88.4(6) yes
F3 P1 F4 87.1(8) yes
F3 P1 F5 172.8(7) yes
F13A P3 F14A 177.0(5) yes
F17 P3 F18 93.9(8) yes
F17A P3 F18A 84.9(4) yes
F13A P3 F15A 94.6(6) yes
F13A P3 F16A 95.8(5) yes
F13A P3 F17A 91.4(5) yes
F13A P3 F18A 92.3(5) yes
F14A P3 F15A 87.7(6) yes
F14A P3 F16A 86.1(4) yes
F14 P3 F17 93.2(9) yes
F14 P3 F18 85.0(8) yes
F15 P3 F16 84.8(8) yes
F15 P3 F17 170.3(8) yes
F15 P3 F18 79.9(7) yes
F16 P3 F17 100.8(9) yes
F16 P3 F18 164.1(9) yes
F16A P3 F18A 170.8(4) yes
F14 P3 F16 88.2(9) yes
F13 P3 F14 164.3(9) yes
F13 P3 F15 86.0(7) yes
F13 P3 F16 94.8(8) yes
F13 P3 F17 101.4(8) yes
F13 P3 F18 88.1(7) yes
F14 P3 F15 79.0(8) yes
F15A P3 F16A 92.5(5) yes
F14A P3 F17A 86.2(4) yes
F14A P3 F18A 85.6(4) yes
F16A P3 F17A 90.5(3) yes
F15A P3 F17A 173.0(5) yes
F15A P3 F18A 91.2(5) yes
F19 P4 F22 88.1(3) yes
F19 P4 F21 90.7(3) yes
F19 P4 F20 175.1(3) yes
F22 P4 F23 88.5(3) yes
F22 P4 F24 177.8(3) yes
F19 P4 F23 88.4(3) yes
F19 P4 F24 92.1(3) yes
F20 P4 F21 91.6(3) yes
F20 P4 F22 87.6(3) yes
F20 P4 F23 89.0(3) yes
F20A P4 F24A 85.1(11) yes
F21A P4 F22A 83.8(10) yes
F21A P4 F23A 171.2(12) yes
F21A P4 F24A 79.6(9) yes
F22A P4 F23A 105.0(13) yes
F22A P4 F24A 163.4(10) yes
F23A P4 F24A 91.6(12) yes
F21 P4 F24 93.7(3) yes
F19A P4 F24A 85.1(11) yes
F20A P4 F21A 81.9(10) yes
F23 P4 F24 89.3(3) yes
F19A P4 F20A 161.8(12) yes
F19A P4 F21A 81.3(11) yes
F19A P4 F22A 92.5(11) yes
F19A P4 F23A 97.2(13) yes
F20A P4 F23A 98.4(13) yes
F20 P4 F24 92.1(3) yes
F20A P4 F22A 92.6(11) yes
F21 P4 F23 176.9(4) yes
F21 P4 F22 88.5(3) yes
C33 N10 C36 116.1(4) yes
C33 N10 C34 110.4(4) yes
C34 N10 C36 133.2(3) yes
C33 N11 C41 121.8(3) yes
C35 N11 C41 126.3(4) yes
C33 N11 C35 110.3(3) yes
Fe2 N12 C40 128.3(3) yes
Fe2 N12 C36 115.2(3) yes
C36 N12 C40 116.6(4) yes
C41 N13 C43 119.0(3) yes
C41 N13 C42 128.0(4) yes
C42 N13 C43 112.3(3) yes
C42 N14 C44 111.7(3) yes
C44 N14 C45 120.3(3) yes
C42 N14 C45 128.0(3) yes
C45 N15 C49 114.2(5) yes
C50 N16 C51 172.7(4) yes
C55 N17 C56 171.1(4) yes
C60 N18 C61 172.3(6) yes
C60 N18 C61A 164.0(6) yes
Fe2 C33 N11 135.2(3) yes
Fe2 C33 N10 119.1(3) yes
N10 C33 N11 105.7(4) yes
N10 C34 C35 106.4(4) yes
N11 C35 C34 107.1(4) yes
N10 C36 C37 124.5(4) yes
N12 C36 C37 123.7(5) yes
N10 C36 N12 111.7(3) yes
C36 C37 C38 118.2(5) no
C37 C38 C39 119.5(5) no
C38 C39 C40 118.5(5) no
N12 C40 C39 123.6(5) yes
N11 C41 N13 110.6(4) yes
Fe2 C42 N13 126.8(3) yes
N13 C42 N14 102.8(3) yes
Fe2 C42 N14 130.2(3) yes
N13 C43 C44 106.0(3) yes
N14 C44 C43 107.3(3) yes
N15 C45 C46 126.4(4) yes
N14 C45 N15 116.7(4) yes
N14 C45 C46 116.8(4) yes
C45 C46 C47 116.9(5) no
C46 C47 C48 120.2(6) no
C47 C48 C49 120.1(6) no
N15 C49 C48 122.1(6) yes
Fe2 C50 N16 169.5(4) yes
C52 C51 C54 112.1(5) no
N16 C51 C52 107.4(4) yes
N16 C51 C53 108.0(4) yes
C52 C51 C53 112.2(5) no
C53 C51 C54 110.1(5) no
N16 C51 C54 106.8(4) yes
Fe2 C55 N17 174.2(3) yes
N17 C56 C57A 106.9(10) yes
C58A C56 C59A 119.2(18) no
C57A C56 C59A 112.5(18) no
C57 C56 C59 110.1(5) no
C58 C56 C59 111.9(6) no
C57A C56 C58A 105.9(17) no
N17 C56 C57 107.5(4) yes
N17 C56 C58 108.8(5) yes
N17 C56 C59 108.1(4) yes
N17 C56 C58A 107.3(11) yes
N17 C56 C59A 104.3(12) yes
C57 C56 C58 110.3(6) no
Fe2 C60 N18 175.3(3) yes
N18 C61 C63 108.1(9) yes
N18 C61 C64 108.9(8) yes
C63 C61 C64 110.9(9) no
C62 C61 C64 112.0(10) no
C62 C61 C63 112.7(10) no
N18 C61 C62 103.9(9) yes
C62A C61A C64A 111.4(12) no
N18 C61A C62A 112.5(11) yes
N18 C61A C63A 105.4(10) yes
N18 C61A C64A 104.9(10) yes
C62A C61A C63A 111.9(12) no
C63A C61A C64A 110.4(11) no
C1 N1 C2 110.7(4) yes
C1 N1 C4 116.7(3) yes
C2 N1 C4 132.6(4) yes
F7 P2 F9 93.4(3) yes
F7 P2 F10 94.1(3) yes
F7 P2 F8 176.5(2) yes
F7 P2 F12 87.6(2) yes
F7 P2 F9A 76.9(8) yes
F7 P2 F11 89.2(2) yes
F7 P2 F10A 87.3(8) yes
F7 P2 F11A 94.1(9) yes
F7 P2 F12A 88.5(10) yes
F8 P2 F9 88.7(3) yes
F8 P2 F10 88.7(3) yes
F8 P2 F11 88.6(3) yes
F8 P2 F12 89.7(3) yes
F8 P2 F9A 106.6(8) yes
C1 N2 C3 110.5(4) yes
C1 N2 C9 123.5(3) yes
C3 N2 C9 125.7(4) yes
F8 P2 F12A 91.5(10) yes
F9 P2 F10 92.6(3) yes
F9 P2 F11 175.5(3) yes
F9 P2 F12 87.5(3) yes
F10 P2 F12 178.4(3) yes
F11 P2 F12 89.0(2) yes
F9A P2 F10A 84.9(13) yes
F9A P2 F11A 169.3(12) yes
F9A P2 F12A 88.7(14) yes
F10A P2 F11A 88.9(13) yes
F10A P2 F12A 173.1(13) yes
F11A P2 F12A 96.9(14) yes
F10 P2 F11 90.9(3) yes
F8 P2 F10A 93.0(9) yes
F8 P2 F11A 82.5(9) yes
Fe1 N3 C4 114.5(2) yes
Fe1 N3 C8 128.7(2) yes
C4 N3 C8 116.9(3) yes
C9 N4 C10 129.4(4) yes
C9 N4 C11 117.9(4) yes
C10 N4 C11 111.4(4) yes
C10 N5 C12 111.7(4) yes
C10 N5 C13 126.8(4) yes
C12 N5 C13 121.0(4) yes
C13 N6 C17 115.7(4) yes
C18 N7 C19 169.9(4) yes
C23 N8 C24 170.6(4) yes
C28 N9 C29 173.1(4) yes
C35 C34 H34 127.00 no
N10 C34 H34 127.00 no
N11 C35 H35 126.00 no
C34 C35 H35 126.00 no
C36 C37 H37 121.00 no
C38 C37 H37 121.00 no
C37 C38 H38 120.00 no
C39 C38 H38 120.00 no
C40 C39 H39 121.00 no
C38 C39 H39 121.00 no
C39 C40 H40 118.00 no
N12 C40 H40 118.00 no
N13 C41 H41A 109.00 no
N11 C41 H41A 110.00 no
N11 C41 H41B 110.00 no
N13 C41 H41B 109.00 no
H41A C41 H41B 108.00 no
C44 C43 H43 127.00 no
N13 C43 H43 127.00 no
N14 C44 H44 126.00 no
C43 C44 H44 126.00 no
C47 C46 H46 122.00 no
C45 C46 H46 122.00 no
C46 C47 H47 120.00 no
C48 C47 H47 120.00 no
C47 C48 H48 120.00 no
C49 C48 H48 120.00 no
C48 C49 H49 119.00 no
N15 C49 H49 119.00 no
C51 C52 H52C 110.00 no
C51 C52 H52B 109.00 no
H52A C52 H52C 110.00 no
H52A C52 H52B 109.00 no
H52B C52 H52C 109.00 no
C51 C52 H52A 109.00 no
C51 C53 H53C 109.00 no
H53B C53 H53C 109.00 no
H53A C53 H53C 109.00 no
C51 C53 H53B 110.00 no
H53A C53 H53B 110.00 no
C51 C53 H53A 110.00 no
H54A C54 H54B 109.00 no
C51 C54 H54C 109.00 no
C51 C54 H54A 109.00 no
H54A C54 H54C 110.00 no
H54B C54 H54C 110.00 no
C51 C54 H54B 109.00 no
H57A C57 H57B 110.00 no
C56 C57 H57B 109.00 no
C56 C57 H57C 109.00 no
H57A C57 H57C 109.00 no
H57B C57 H57C 109.00 no
C56 C57 H57A 109.00 no
C56 C57A H57E 110.00 no
C56 C57A H57F 109.00 no
C56 C57A H57D 110.00 no
H57D C57A H57E 110.00 no
H57E C57A H57F 109.00 no
H57D C57A H57F 109.00 no
H58A C58 H58B 109.00 no
C56 C58 H58C 109.00 no
H58A C58 H58C 110.00 no
C56 C58 H58B 109.00 no
C56 C58 H58A 109.00 no
H58B C58 H58C 110.00 no
H58D C58A H58F 109.00 no
H58D C58A H58E 109.00 no
C56 C58A H58D 110.00 no
H58E C58A H58F 109.00 no
C56 C58A H58F 110.00 no
C56 C58A H58E 110.00 no
H59A C59 H59C 109.00 no
C56 C59 H59B 109.00 no
H59B C59 H59C 110.00 no
H59A C59 H59B 109.00 no
C56 C59 H59C 109.00 no
C56 C59 H59A 109.00 no
C56 C59A H59F 109.00 no
C56 C59A H59D 110.00 no
H59D C59A H59F 110.00 no
H59D C59A H59E 110.00 no
C56 C59A H59E 109.00 no
H59E C59A H59F 109.00 no
H62A C62 H62B 109.00 no
H62B C62 H62C 109.00 no
C61 C62 H62A 109.00 no
C61 C62 H62B 109.00 no
H62A C62 H62C 110.00 no
C61 C62 H62C 110.00 no
C61A C62A H62F 109.00 no
C61A C62A H62D 110.00 no
H62E C62A H62F 109.00 no
H62D C62A H62F 109.00 no
H62D C62A H62E 109.00 no
C61A C62A H62E 109.00 no
H63B C63 H63C 109.00 no
H63A C63 H63C 109.00 no
C61 C63 H63B 110.00 no
H63A C63 H63B 109.00 no
C61 C63 H63A 109.00 no
C61 C63 H63C 110.00 no
H63D C63A H63F 110.00 no
H63E C63A H63F 110.00 no
C61A C63A H63E 109.00 no
H63D C63A H63E 109.00 no
C61A C63A H63F 109.00 no
C61A C63A H63D 109.00 no
H64A C64 H64B 109.00 no
C61 C64 H64B 110.00 no
C61 C64 H64A 109.00 no
H64A C64 H64C 109.00 no
C61 C64 H64C 110.00 no
H64B C64 H64C 109.00 no
C61A C64A H64E 109.00 no
C61A C64A H64F 109.00 no
C61A C64A H64D 110.00 no
H64D C64A H64F 110.00 no
H64E C64A H64F 109.00 no
H64D C64A H64E 109.00 no
N1 C1 N2 105.3(3) yes
Fe1 C1 N1 117.8(3) yes
Fe1 C1 N2 136.3(3) yes
N1 C2 C3 105.6(4) yes
N2 C3 C2 107.9(4) yes
N1 C4 C5 124.1(3) yes
N1 C4 N3 111.9(3) yes
N3 C4 C5 124.0(3) yes
C4 C5 C6 118.0(4) no
C5 C6 C7 119.2(4) no
C6 C7 C8 119.2(4) no
N3 C8 C7 122.7(3) yes
N2 C9 N4 112.4(4) yes
Fe1 C10 N5 131.5(3) yes
N4 C10 N5 102.5(3) yes
Fe1 C10 N4 125.6(3) yes
N4 C11 C12 107.4(6) yes
N5 C12 C11 107.0(6) yes
N5 C13 N6 115.7(4) yes
N6 C13 C14 125.7(5) yes
N5 C13 C14 118.4(5) yes
C13 C14 C15 116.4(5) no
C14 C15 C16 119.9(5) no
C15 C16 C17 118.0(5) no
N6 C17 C16 124.3(5) yes
Fe1 C18 N7 169.6(3) yes
C20 C19 C22 112.1(7) no
C21 C19 C22 109.1(7) no
C20A C19 C21A 121.2(16) no
C20A C19 C22A 110.1(15) no
C21A C19 C22A 109.7(12) no
N7 C19 C21A 109.8(8) yes
N7 C19 C22A 101.0(7) yes
C20 C19 C21 107.9(8) no
N7 C19 C20 112.5(7) yes
N7 C19 C21 104.8(4) yes
N7 C19 C22 110.2(4) yes
N7 C19 C20A 103.1(14) yes
Fe1 C23 N8 175.8(4) yes
N8 C24 C25 106.2(4) yes
N8 C24 C26 107.0(4) yes
C25 C24 C27 112.1(4) no
N8 C24 C27 107.5(4) yes
C25 C24 C26 110.9(4) no
C26 C24 C27 112.8(5) no
Fe1 C28 N9 177.8(3) yes
C30 C29 C31 111.0(4) no
N9 C29 C30 106.9(4) yes
N9 C29 C31 107.3(3) yes
C30 C29 C32 111.8(4) no
C31 C29 C32 112.3(4) no
N9 C29 C32 107.2(4) yes
N1 C2 H2 127.00 no
C3 C2 H2 127.00 no
C2 C3 H3 126.00 no
N2 C3 H3 126.00 no
C4 C5 H5 121.00 no
C6 C5 H5 121.00 no
C7 C6 H6 120.00 no
C5 C6 H6 120.00 no
C6 C7 H7 120.00 no
C8 C7 H7 120.00 no
C7 C8 H8 119.00 no
N3 C8 H8 119.00 no
N2 C9 H9A 109.00 no
N2 C9 H9B 109.00 no
N4 C9 H9A 109.00 no
N4 C9 H9B 109.00 no
H9A C9 H9B 108.00 no
N4 C11 H11 126.00 no
C12 C11 H11 126.00 no
N5 C12 H12 127.00 no
C11 C12 H12 126.00 no
C15 C14 H14 122.00 no
C13 C14 H14 122.00 no
C14 C15 H15 120.00 no
C16 C15 H15 120.00 no
C17 C16 H16 121.00 no
C15 C16 H16 121.00 no
C16 C17 H17 118.00 no
N6 C17 H17 118.00 no
C19 C20 H20C 109.00 no
H20A C20 H20B 109.00 no
H20A C20 H20C 109.00 no
H20B C20 H20C 110.00 no
C19 C20 H20A 109.00 no
C19 C20 H20B 109.00 no
H20D C20A H20E 109.00 no
C19 C20A H20F 109.00 no
H20E C20A H20F 109.00 no
C19 C20A H20D 110.00 no
C19 C20A H20E 109.00 no
H20D C20A H20F 110.00 no
C19 C21 H21A 109.00 no
C19 C21 H21B 110.00 no
C19 C21 H21C 109.00 no
H21A C21 H21B 109.00 no
H21A C21 H21C 109.00 no
H21B C21 H21C 109.00 no
C19 C21A H21D 109.00 no
H21E C21A H21F 110.00 no
H21D C21A H21F 110.00 no
H21D C21A H21E 109.00 no
C19 C21A H21F 110.00 no
C19 C21A H21E 109.00 no
C19 C22 H22A 109.00 no
C19 C22 H22B 109.00 no
H22A C22 H22C 109.00 no
C19 C22 H22C 110.00 no
H22B C22 H22C 110.00 no
H22A C22 H22B 109.00 no
H22D C22A H22E 110.00 no
H22D C22A H22F 109.00 no
C19 C22A H22F 109.00 no
C19 C22A H22D 109.00 no
H22E C22A H22F 109.00 no
C19 C22A H22E 110.00 no
C24 C25 H25B 109.00 no
H25A C25 H25C 110.00 no
C24 C25 H25C 110.00 no
H25A C25 H25B 109.00 no
C24 C25 H25A 110.00 no
H25B C25 H25C 109.00 no
C24 C26 H26B 109.00 no
C24 C26 H26C 109.00 no
C24 C26 H26A 109.00 no
H26A C26 H26C 110.00 no
H26B C26 H26C 109.00 no
H26A C26 H26B 109.00 no
H27A C27 H27B 110.00 no
H27A C27 H27C 110.00 no
H27B C27 H27C 109.00 no
C24 C27 H27A 109.00 no
C24 C27 H27B 109.00 no
C24 C27 H27C 109.00 no
C29 C30 H30A 109.00 no
C29 C30 H30B 109.00 no
C29 C30 H30C 109.00 no
H30B C30 H30C 109.00 no
H30A C30 H30B 110.00 no
H30A C30 H30C 109.00 no
C29 C31 H31A 109.00 no
H31A C31 H31B 109.00 no
C29 C31 H31B 110.00 no
C29 C31 H31C 110.00 no
H31B C31 H31C 109.00 no
H31A C31 H31C 110.00 no
C29 C32 H32C 109.00 no
C29 C32 H32B 109.00 no
H32B C32 H32C 110.00 no
H32A C32 H32B 110.00 no
H32A C32 H32C 110.00 no
C29 C32 H32A 109.00 no

loop_
_geom_bond_atom_site_label_1
_geom_bond_atom_site_label_2
_geom_bond_distance
_geom_bond_publ_flag
Fe2 N12 2.062(4) yes
Fe2 C33 1.888(4) yes
Fe2 C42 1.945(4) yes
Fe2 C50 1.886(5) yes
Fe2 C55 1.883(4) yes
Fe2 C60 1.884(5) yes
Fe1 C10 1.953(4) yes
Fe1 C18 1.904(4) yes
Fe1 C23 1.882(4) yes
Fe1 C28 1.892(4) yes
Fe1 C1 1.885(4) yes
Fe1 N3 2.070(3) yes
P1 F4 1.503(16) yes
P1 F3 1.714(13) yes
P1 F1A 1.525(10) yes
P1 F2A 1.697(11) yes
P1 F3A 1.642(19) yes
P1 F4A 1.754(15) yes
P1 F5A 1.598(12) yes
P1 F5 1.506(11) yes
P1 F6 1.659(12) yes
P1 F1 1.662(8) yes
P1 F2 1.539(8) yes
P1 F6A 1.411(16) yes
P3 F17A 1.617(7) yes
P3 F16A 1.584(6) yes
P3 F14 1.672(18) yes
P3 F15A 1.532(11) yes
P3 F16 1.554(15) yes
P3 F17 1.396(11) yes
P3 F18 1.624(14) yes
P3 F15 1.784(12) yes
P3 F18A 1.601(9) yes
P3 F13 1.498(13) yes
P3 F13A 1.491(9) yes
P3 F14A 1.669(7) yes
P4 F19 1.604(4) yes
P4 F22 1.634(6) yes
P4 F23 1.609(4) yes
P4 F20 1.596(5) yes
P4 F21 1.555(4) yes
P4 F22A 1.49(2) yes
P4 F23A 1.35(2) yes
P4 F24A 1.72(2) yes
P4 F21A 1.82(2) yes
P4 F24 1.542(6) yes
P4 F19A 1.625(15) yes
P4 F20A 1.62(2) yes
N10 C33 1.354(5) yes
N10 C34 1.386(6) yes
N10 C36 1.384(6) yes
N11 C41 1.455(5) yes
N11 C33 1.328(6) yes
N11 C35 1.396(5) yes
N12 C36 1.358(6) yes
N12 C40 1.331(6) yes
N13 C42 1.346(5) yes
N13 C43 1.406(5) yes
N13 C41 1.457(5) yes
N14 C42 1.372(5) yes
N14 C44 1.385(5) yes
N14 C45 1.449(5) yes
N15 C45 1.349(7) yes
N15 C49 1.386(7) yes
N16 C51 1.470(6) yes
N16 C50 1.148(6) yes
N17 C55 1.152(5) yes
N17 C56 1.458(5) yes
N18 C60 1.145(6) yes
N18 C61A 1.474(15) yes
N18 C61 1.445(12) yes
C34 C35 1.335(6) no
C36 C37 1.366(6) no
C37 C38 1.379(9) no
C38 C39 1.377(8) no
C39 C40 1.376(8) no
C43 C44 1.326(5) no
C45 C46 1.347(7) no
C46 C47 1.372(8) no
C47 C48 1.350(10) no
C48 C49 1.358(9) no
C51 C52 1.504(9) no
C51 C54 1.521(8) no
C51 C53 1.498(8) no
C56 C59 1.508(9) no
C56 C57A 1.57(3) no
C56 C59A 1.43(3) no
C56 C57 1.506(9) no
C56 C58A 1.54(3) no
C56 C58 1.502(11) no
C61 C62 1.511(14) no
C61 C63 1.520(15) no
C61 C64 1.513(16) no
C61A C63A 1.528(17) no
C61A C64A 1.512(19) no
C61A C62A 1.51(2) no
N1 C1 1.360(5) yes
N1 C2 1.399(5) yes
N1 C4 1.396(5) yes
P2 F12A 1.46(2) yes
P2 F10 1.560(7) yes
N2 C9 1.439(6) yes
P2 F12 1.588(5) yes
P2 F9A 1.67(2) yes
P2 F11 1.578(4) yes
P2 F11A 1.506(18) yes
N2 C3 1.399(6) yes
N2 C1 1.321(5) yes
P2 F7 1.600(4) yes
P2 F8 1.586(5) yes
P2 F9 1.582(6) yes
P2 F10A 1.69(2) yes
N3 C8 1.340(5) yes
N3 C4 1.348(5) yes
N4 C9 1.458(6) yes
N4 C10 1.369(5) yes
N4 C11 1.384(8) yes
N5 C12 1.384(8) yes
N5 C10 1.368(5) yes
N5 C13 1.445(7) yes
N6 C13 1.311(7) yes
N6 C17 1.336(7) yes
N7 C19 1.468(5) yes
N7 C18 1.149(5) yes
N8 C24 1.464(5) yes
N8 C23 1.151(5) yes
N9 C28 1.151(5) yes
N9 C29 1.453(5) yes
C34 H34 0.9500 no
C35 H35 0.9500 no
C37 H37 0.9500 no
C38 H38 0.9500 no
C39 H39 0.9500 no
C40 H40 0.9500 no
C41 H41B 0.9900 no
C41 H41A 0.9900 no
C43 H43 0.9500 no
C44 H44 0.9500 no
C46 H46 0.9500 no
C47 H47 0.9500 no
C48 H48 0.9500 no
C49 H49 0.9500 no
C52 H52C 0.9800 no
C52 H52A 0.9800 no
C52 H52B 0.9800 no
C53 H53C 0.9800 no
C53 H53B 0.9800 no
C53 H53A 0.9800 no
C54 H54C 0.9800 no
C54 H54B 0.9800 no
C54 H54A 0.9800 no
C57 H57A 0.9800 no
C57 H57B 0.9800 no
C57 H57C 0.9800 no
C57A H57D 0.9800 no
C57A H57F 0.9800 no
C57A H57E 0.9800 no
C58 H58B 0.9800 no
C58 H58C 0.9800 no
C58 H58A 0.9800 no
C58A H58F 0.9800 no
C58A H58E 0.9800 no
C58A H58D 0.9800 no
C59 H59A 0.9800 no
C59 H59C 0.9800 no
C59 H59B 0.9800 no
C59A H59E 0.9800 no
C59A H59F 0.9800 no
C59A H59D 0.9800 no
C62 H62C 0.9800 no
C62 H62A 0.9800 no
C62 H62B 0.9800 no
C62A H62F 0.9800 no
C62A H62E 0.9800 no
C62A H62D 0.9800 no
C63 H63A 0.9800 no
C63 H63B 0.9800 no
C63 H63C 0.9800 no
C63A H63E 0.9800 no
C63A H63D 0.9800 no
C63A H63F 0.9800 no
C64 H64C 0.9800 no
C64 H64B 0.9800 no
C64 H64A 0.9800 no
C64A H64E 0.9800 no
C64A H64F 0.9800 no
C64A H64D 0.9800 no
C2 C3 1.324(7) no
C4 C5 1.388(5) no
C5 C6 1.373(6) no
C6 C7 1.385(6) no
C7 C8 1.386(5) no
C11 C12 1.317(8) no
C13 C14 1.384(7) no
C14 C15 1.387(8) no
C15 C16 1.363(8) no
C16 C17 1.377(7) no
C19 C21A 1.391(19) no
C19 C22A 1.619(19) no
C19 C20 1.518(19) no
C19 C21 1.582(11) no
C19 C22 1.489(9) no
C19 C20A 1.47(4) no
C24 C26 1.521(7) no
C24 C27 1.525(8) no
C24 C25 1.521(8) no
C29 C32 1.517(7) no
C29 C30 1.531(8) no
C29 C31 1.513(6) no
C2 H2 0.9500 no
C3 H3 0.9500 no
C5 H5 0.9500 no
C6 H6 0.9500 no
C7 H7 0.9500 no
C8 H8 0.9500 no
C9 H9A 0.9900 no
C9 H9B 0.9900 no
C11 H11 0.9500 no
C12 H12 0.9500 no
C14 H14 0.9500 no
C15 H15 0.9500 no
C16 H16 0.9500 no
C17 H17 0.9500 no
C20 H20C 0.9800 no
C20 H20A 0.9800 no
C20 H20B 0.9800 no
C20A H20E 0.9800 no
C20A H20F 0.9800 no
C20A H20D 0.9800 no
C21 H21A 0.9800 no
C21 H21B 0.9800 no
C21 H21C 0.9800 no
C21A H21E 0.9800 no
C21A H21F 0.9800 no
C21A H21D 0.9800 no
C22 H22A 0.9800 no
C22 H22B 0.9800 no
C22 H22C 0.9800 no
C22A H22F 0.9800 no
C22A H22E 0.9800 no
C22A H22D 0.9800 no
C25 H25A 0.9800 no
C25 H25B 0.9800 no
C25 H25C 0.9800 no
C26 H26A 0.9800 no
C26 H26B 0.9800 no
C26 H26C 0.9800 no
C27 H27C 0.9800 no
C27 H27A 0.9800 no
C27 H27B 0.9800 no
C30 H30C 0.9800 no
C30 H30A 0.9800 no
C30 H30B 0.9800 no
C31 H31B 0.9800 no
C31 H31C 0.9800 no
C31 H31A 0.9800 no
C32 H32C 0.9800 no
C32 H32A 0.9800 no
C32 H32B 0.9800 no

loop_
_geom_torsion_atom_site_label_1
_geom_torsion_atom_site_label_2
_geom_torsion_atom_site_label_3
_geom_torsion_atom_site_label_4
_geom_torsion
_geom_torsion_publ_flag
C33 Fe2 N12 C36 3.7(3) no
C33 Fe2 N12 C40 -176.6(4) no
C50 Fe2 N12 C36 -179.3(3) no
C50 Fe2 N12 C40 0.4(4) no
C55 Fe2 N12 C36 93.4(3) no
C55 Fe2 N12 C40 -86.9(4) no
C60 Fe2 N12 C36 -85.9(3) no
C60 Fe2 N12 C40 93.8(4) no
N12 Fe2 C33 N10 -4.6(3) no
N12 Fe2 C33 N11 175.2(4) no
C42 Fe2 C33 N10 171.3(3) no
C42 Fe2 C33 N11 -8.9(4) no
C55 Fe2 C33 N10 -94.0(3) no
C55 Fe2 C33 N11 85.8(4) no
C60 Fe2 C33 N10 83.6(3) no
C60 Fe2 C33 N11 -96.7(4) no
C33 Fe2 C42 N13 8.7(4) no
C33 Fe2 C42 N14 -164.3(4) no
C50 Fe2 C42 N13 -169.0(3) no
C50 Fe2 C42 N14 18.1(4) no
C55 Fe2 C42 N13 -80.7(4) no
C55 Fe2 C42 N14 106.4(4) no
C60 Fe2 C42 N13 98.0(4) no
C60 Fe2 C42 N14 -75.0(4) no
C28 Fe1 N3 C4 102.4(3) no
C28 Fe1 N3 C8 -76.4(3) no
N3 Fe1 C1 N1 -6.9(3) no
N3 Fe1 C1 N2 -176.2(4) no
C10 Fe1 C1 N1 175.1(3) no
C10 Fe1 C1 N2 5.7(4) no
C23 Fe1 C1 N1 87.9(3) no
C23 Fe1 C1 N2 -81.5(4) no
C28 Fe1 C1 N1 -96.8(3) no
C28 Fe1 C1 N2 93.9(4) no
C1 Fe1 C10 N4 -7.1(3) no
C1 Fe1 C10 N5 -178.2(4) no
C18 Fe1 C10 N4 164.7(3) no
C18 Fe1 C10 N5 -6.4(4) no
C23 Fe1 C10 N4 78.2(3) no
C23 Fe1 C10 N5 -92.8(4) no
C28 Fe1 C10 N4 -103.2(3) no
C28 Fe1 C10 N5 85.8(4) no
C18 Fe1 N3 C4 -165.2(3) no
C1 Fe1 N3 C4 6.5(3) no
C1 Fe1 N3 C8 -172.3(3) no
C23 Fe1 N3 C8 103.3(3) no
C18 Fe1 N3 C8 16.1(3) no
C23 Fe1 N3 C4 -77.9(3) no
C34 N10 C33 N11 0.0(5) no
C34 N10 C36 N12 -175.0(5) no
C36 N10 C33 Fe2 4.9(5) no
C36 N10 C33 N11 -175.0(4) no
C33 N10 C34 C35 -0.6(6) no
C36 N10 C34 C35 173.3(5) no
C33 N10 C36 N12 -1.4(6) no
C33 N10 C36 C37 175.3(5) no
C34 N10 C33 Fe2 179.9(3) no
C34 N10 C36 C37 1.7(9) no
C35 N11 C41 N13 -160.9(4) no
C35 N11 C33 Fe2 -179.3(4) no
C35 N11 C33 N10 0.5(5) no
C41 N11 C33 Fe2 -12.9(6) no
C41 N11 C33 N10 166.9(4) no
C33 N11 C35 C34 -0.9(6) no
C41 N11 C35 C34 -166.5(5) no
C33 N11 C41 N13 34.9(6) no
C40 N12 C36 N10 178.0(4) no
C40 N12 C36 C37 1.3(7) no
Fe2 N12 C40 C39 178.0(4) no
C36 N12 C40 C39 -2.3(8) no
Fe2 N12 C36 N10 -2.2(5) no
Fe2 N12 C36 C37 -179.0(4) no
C43 N13 C41 N11 153.5(4) no
C42 N13 C41 N11 -36.6(6) no
C41 N13 C42 Fe2 13.4(6) no
C41 N13 C42 N14 -172.2(4) no
C43 N13 C42 Fe2 -176.1(3) no
C43 N13 C42 N14 -1.6(4) no
C41 N13 C43 C44 172.8(4) no
C42 N13 C43 C44 1.3(5) no
C44 N14 C45 N15 -98.9(5) no
C45 N14 C42 Fe2 -2.4(6) no
C45 N14 C42 N13 -176.6(4) no
C42 N14 C44 C43 -0.7(5) no
C45 N14 C44 C43 177.5(4) no
C42 N14 C45 N15 79.0(6) no
C42 N14 C45 C46 -105.7(5) no
C44 N14 C42 Fe2 175.6(3) no
C44 N14 C42 N13 1.4(5) no
C44 N14 C45 C46 76.4(6) no
C49 N15 C45 N14 175.8(4) no
C49 N15 C45 C46 0.9(7) no
C45 N15 C49 C48 0.1(8) no
N10 C34 C35 N11 0.8(6) no
N10 C36 C37 C38 -176.4(5) no
N12 C36 C37 C38 0.0(8) no
C36 C37 C38 C39 -0.3(8) no
C37 C38 C39 C40 -0.6(8) no
C38 C39 C40 N12 2.0(8) no
N13 C43 C44 N14 -0.3(5) no
N15 C45 C46 C47 -1.8(7) no
N14 C45 C46 C47 -176.6(4) no
C45 C46 C47 C48 1.5(8) no
C46 C47 C48 C49 -0.6(9) no
C47 C48 C49 N15 -0.2(10) no
C2 N1 C1 Fe1 -172.6(3) no
C2 N1 C1 N2 -0.2(4) no
C4 N1 C1 Fe1 6.5(5) no
C4 N1 C1 N2 178.9(3) no
C1 N1 C2 C3 0.0(5) no
C4 N1 C2 C3 -179.0(4) no
C1 N1 C4 N3 -0.6(5) no
C1 N1 C4 C5 177.1(4) no
C2 N1 C4 N3 178.3(4) no
C2 N1 C4 C5 -4.0(7) no
C3 N2 C1 Fe1 170.6(3) no
C3 N2 C1 N1 0.3(4) no
C9 N2 C1 Fe1 -15.8(6) no
C9 N2 C1 N1 174.0(4) no
C1 N2 C3 C2 -0.4(5) no
C9 N2 C3 C2 -173.8(4) no
C1 N2 C9 N4 23.1(6) no
C3 N2 C9 N4 -164.3(4) no
Fe1 N3 C4 N1 -4.9(4) no
Fe1 N3 C4 C5 177.4(3) no
C8 N3 C4 N1 174.1(3) no
C8 N3 C4 C5 -3.7(5) no
Fe1 N3 C8 C7 -179.4(3) no
C4 N3 C8 C7 1.9(5) no
C10 N4 C9 N2 -27.6(6) no
C11 N4 C9 N2 166.6(4) no
C9 N4 C10 Fe1 21.2(6) no
C9 N4 C10 N5 -165.6(4) no
C11 N4 C10 Fe1 -172.3(3) no
C11 N4 C10 N5 0.9(5) no
C9 N4 C11 C12 167.1(5) no
C10 N4 C11 C12 -1.1(6) no
C12 N5 C10 Fe1 172.2(4) no
C12 N5 C10 N4 -0.4(5) no
C13 N5 C10 Fe1 -15.7(6) no
C13 N5 C10 N4 171.7(4) no
C10 N5 C12 C11 -0.3(6) no
C13 N5 C12 C11 -172.9(5) no
C10 N5 C13 N6 -61.1(6) no
C10 N5 C13 C14 123.4(5) no
C12 N5 C13 N6 110.3(6) no
C12 N5 C13 C14 -65.2(7) no
C17 N6 C13 N5 -176.0(4) no
C17 N6 C13 C14 -0.8(8) no
C13 N6 C17 C16 1.3(8) no
N1 C2 C3 N2 0.2(5) no
N1 C4 C5 C6 -175.5(4) no
N3 C4 C5 C6 2.0(6) no
C4 C5 C6 C7 1.6(6) no
C5 C6 C7 C8 -3.3(6) no
C6 C7 C8 N3 1.5(6) no
N4 C11 C12 N5 0.8(7) no
N5 C13 C14 C15 174.6(5) no
N6 C13 C14 C15 -0.4(9) no
C13 C14 C15 C16 1.2(8) no
C14 C15 C16 C17 -0.7(8) no
C15 C16 C17 N6 -0.6(9) no
